data_1572986
loop_
_publ_author_name
'M. Ali'
'Abdullah Mohammed Al-Majid'
'Muhanna K. Al-Muhanna'
'Mar Rios-Gutierrez'
'Matti Haukka'
'Abdulmajeed Abdullah Alayyaf'
'Assem Barakat'

_publ_contact_author_email matti.o.haukka@jyu.fi
_publ_contact_author_name 'Matti Haukka'
_publ_section_title
;
 6-chloro-2'-[5-methyl-1-(2,4,6-trichlorophenyl)-1H-1,2,3-triazole-4-carbonyl]-1'-
 (thiophen-2-yl)-1',2',5',6',7',7'a-hexahydrospiro[indole-3,3'-pyrrolizin]-2(1H)-one
;
_journal_name_full 'CCDC database'
_journal_page_first 2303110
_journal_page_last 2303110
_journal_paper_doi 10.5517/ccdc.csd.cc2h9kw8
_journal_year 2024
_chemical_absolute_configuration ad
_chemical_formula_sum 'C28 H21 Cl4 N5 O2 S'
_chemical_formula_weight 633.36
_space_group_crystal_system monoclinic
_space_group_IT_number 4
_space_group_name_Hall 'P 2yb'
_space_group_name_H-M_alt 'P 1 21 1'
_atom_sites_solution_hydrogens mixed
_audit_creation_method SHELXL-2019/2
_cell_angle_alpha 90
_cell_angle_beta 116.640(4)
_cell_angle_gamma 90
_cell_formula_units_Z 2
_cell_length_a 10.2619(3)
_cell_length_b 13.6776(3)
_cell_length_c 10.9318(3)
_cell_measurement_reflns_used 6876
_cell_measurement_temperature 120(2)
_cell_measurement_theta_max 30.4640
_cell_measurement_theta_min 2.5580
_cell_volume 1371.48(8)
_computing_cell_refinement
;
CrysAlisPro 1.171.41.93a (Rigaku Oxford Diffraction, 2020)
;
_computing_data_collection
;
CrysAlisPro 1.171.40.84a (Rigaku Oxford Diffraction, 2020)
;
_computing_data_reduction
;
CrysAlisPro 1.171.41.93a (Rigaku Oxford Diffraction, 2020)
;
_computing_molecular_graphics 'CrystaMaker X (CrystalMaker Software ltd., 2022)'
_computing_publication_material 'SHELXL-2018/3 (Sheldrick, 2018)'
_computing_structure_refinement 'SHELXL-2018/3 (Sheldrick, 2018)'
_computing_structure_solution 'SHELXT (Sheldrick, 2018)'
_diffrn_ambient_temperature 120(2)
_diffrn_detector_area_resol_mean 16.0107
_diffrn_measured_fraction_theta_full 1.000
_diffrn_measured_fraction_theta_max 0.908
_diffrn_measurement_device '\k-geometry diffractometer'
_diffrn_measurement_device_type 'SuperNova, Single source at offset, Eos'
_diffrn_measurement_method '\f scans and \w scans with \k offset'
_diffrn_radiation_monochromator mirror
_diffrn_radiation_type MoK\a
_diffrn_radiation_wavelength 0.71073
_diffrn_reflns_av_R_equivalents 0.0265
_diffrn_reflns_av_unetI/netI 0.0517
_diffrn_reflns_Laue_measured_fraction_full 1.000
_diffrn_reflns_Laue_measured_fraction_max 0.908
_diffrn_reflns_limit_h_max 13
_diffrn_reflns_limit_h_min -14
_diffrn_reflns_limit_k_max 18
_diffrn_reflns_limit_k_min -19
_diffrn_reflns_limit_l_max 15
_diffrn_reflns_limit_l_min -14
_diffrn_reflns_number 13579
_diffrn_reflns_point_group_measured_fraction_full 1.000
_diffrn_reflns_point_group_measured_fraction_max 0.874
_diffrn_reflns_theta_full 25.242
_diffrn_reflns_theta_max 30.610
_diffrn_reflns_theta_min 2.220
_diffrn_source 'micro-focus sealed X-ray tube'
_exptl_absorpt_coefficient_mu 0.546
_exptl_absorpt_correction_T_max 1.00000
_exptl_absorpt_correction_T_min 0.90516
_exptl_absorpt_correction_type multi-scan
_exptl_absorpt_process_details
;
CrysAlisPro 1.171.41.93a (Rigaku Oxford Diffraction, 2020)
Empirical absorption correction using spherical harmonics,
implemented in SCALE3 ABSPACK scaling algorithm.
;
_exptl_crystal_colour colourless
_exptl_crystal_density_diffrn 1.534
_exptl_crystal_description block
_exptl_crystal_F_000 648
_exptl_crystal_size_max 0.210
_exptl_crystal_size_mid 0.140
_exptl_crystal_size_min 0.040
_refine_diff_density_max 0.326
_refine_diff_density_min -0.369
_refine_diff_density_rms 0.058
_refine_ls_abs_structure_details
;
 Flack x determined using 2777 quotients [(I+)-(I-)]/[(I+)+(I-)]
 (Parsons, Flack and Wagner, Acta Cryst. B69 (2013) 249-259).
;
_refine_ls_abs_structure_Flack -0.01(2)
_refine_ls_extinction_method none
_refine_ls_goodness_of_fit_ref 1.030
_refine_ls_hydrogen_treatment mixed
_refine_ls_matrix_type full
_refine_ls_number_parameters 367
_refine_ls_number_reflns 7380
_refine_ls_number_restraints 1
_refine_ls_restrained_S_all 1.030
_refine_ls_R_factor_all 0.0435
_refine_ls_R_factor_gt 0.0373
_refine_ls_shift/su_max 0.000
_refine_ls_shift/su_mean 0.000
_refine_ls_structure_factor_coef Fsqd
_refine_ls_weighting_details 'w=1/[\s^2^(Fo^2^)+(0.0334P)^2^+0.1280P] where P=(Fo^2^+2Fc^2^)/3'
_refine_ls_weighting_scheme calc
_refine_ls_wR_factor_gt 0.0770
_refine_ls_wR_factor_ref 0.0806
_reflns_Friedel_coverage 0.855
_reflns_Friedel_fraction_full 1.000
_reflns_Friedel_fraction_max 0.837
_reflns_number_gt 6735
_reflns_number_total 7380
_reflns_threshold_expression 'I > 2\s(I)'
_cod_data_source_file ab1422_COD.cif
_cod_data_source_block ab1422
_cod_original_sg_symbol_H-M 'P 21'
_cod_database_code 1572986

loop_
_space_group_symop_id
_space_group_symop_operation_xyz
1 'x, y, z'
2 '-x, y+1/2, -z'

loop_
_atom_site_label
_atom_site_type_symbol
_atom_site_fract_x
_atom_site_fract_y
_atom_site_fract_z
_atom_site_U_iso_or_equiv
_atom_site_adp_type
_atom_site_occupancy
_atom_site_site_symmetry_order
_atom_site_calc_flag
_atom_site_refinement_flags_posn
_atom_site_refinement_flags_adp
_atom_site_refinement_flags_occupancy
_atom_site_disorder_assembly
_atom_site_disorder_group
Cl1 Cl -0.11456(9) 0.36242(6) -0.04779(8) 0.02471(17) Uani 1 1 d . . . . .
Cl2 Cl 0.07433(9) 0.28396(7) -0.42273(8) 0.02864(19) Uani 1 1 d . . . . .
Cl3 Cl 0.45256(9) 0.41330(6) 0.07706(8) 0.02525(17) Uani 1 1 d . . . . .
Cl4 Cl 0.82529(10) 0.50005(7) 0.26853(8) 0.0316(2) Uani 1 1 d . . . . .
S1 S 0.22339(10) 0.71518(6) 0.79300(9) 0.02701(19) Uani 1 1 d . . . . .
O1 O 0.2646(2) 0.64919(15) 0.4050(2) 0.0183(4) Uani 1 1 d . . . . .
O2 O 0.4752(2) 0.32064(15) 0.6891(2) 0.0203(5) Uani 1 1 d . . . . .
N1 N 0.1968(3) 0.41487(18) 0.1344(2) 0.0165(5) Uani 1 1 d . . . . .
N2 N 0.2286(3) 0.34442(19) 0.2346(3) 0.0220(6) Uani 1 1 d . . . . .
N3 N 0.2602(3) 0.39122(18) 0.3479(3) 0.0195(6) Uani 1 1 d . . . . .
N4 N 0.6098(3) 0.34257(19) 0.5697(3) 0.0164(5) Uani 1 1 d . . . . .
H4 H 0.631(4) 0.287(3) 0.569(3) 0.014(9) Uiso 1 1 d . . . . .
N5 N 0.6034(3) 0.51977(19) 0.7653(2) 0.0153(5) Uani 1 1 d . . . . .
C1 C 0.0264(3) 0.3568(2) -0.0936(3) 0.0174(6) Uani 1 1 d . . . . .
C2 C -0.0028(3) 0.3243(2) -0.2232(3) 0.0199(6) Uani 1 1 d . . . . .
H2 H -0.098309 0.304645 -0.286241 0.024 Uiso 1 1 calc R U . . .
C3 C 0.1107(3) 0.3211(2) -0.2588(3) 0.0188(6) Uani 1 1 d . . . . .
C4 C 0.2528(4) 0.3479(2) -0.1689(3) 0.0203(6) Uani 1 1 d . . . . .
H4A H 0.329314 0.344509 -0.195043 0.024 Uiso 1 1 calc R U . . .
C5 C 0.2781(3) 0.3797(2) -0.0398(3) 0.0189(6) Uani 1 1 d . . . . .
C6 C 0.1665(4) 0.3848(2) -0.0004(3) 0.0176(6) Uani 1 1 d . . . . .
C7 C 0.2089(3) 0.5058(2) 0.1852(3) 0.0166(6) Uani 1 1 d . . . . .
C8 C 0.1851(5) 0.5958(2) 0.1030(3) 0.0304(8) Uani 1 1 d . . . . .
H8A H 0.273632 0.635862 0.141880 0.046 Uiso 1 1 calc R U . . .
H8B H 0.103882 0.632867 0.104045 0.046 Uiso 1 1 calc R U . . .
H8C H 0.161941 0.578279 0.008512 0.046 Uiso 1 1 calc R U . . .
C9 C 0.2491(3) 0.4899(2) 0.3226(3) 0.0153(6) Uani 1 1 d . . . . .
C10 C 0.2867(3) 0.5620(2) 0.4321(3) 0.0145(6) Uani 1 1 d . . . . .
C11 C 0.3581(3) 0.5241(2) 0.5775(3) 0.0139(5) Uani 1 1 d . . . . .
H11 H 0.298368 0.468776 0.584981 0.017 Uiso 1 1 calc R U . . .
C12 C 0.5182(3) 0.4865(2) 0.6220(3) 0.0135(5) Uani 1 1 d . . . . .
C13 C 0.5877(3) 0.5075(2) 0.5282(3) 0.0149(6) Uani 1 1 d . . . . .
C14 C 0.6010(3) 0.5925(2) 0.4659(3) 0.0182(6) Uani 1 1 d . . . . .
H14 H 0.562357 0.652229 0.479840 0.022 Uiso 1 1 calc R U . . .
C15 C 0.6717(3) 0.5900(2) 0.3823(3) 0.0204(6) Uani 1 1 d . . . . .
H15 H 0.679535 0.647330 0.337050 0.024 Uiso 1 1 calc R U . . .
C16 C 0.7300(3) 0.5021(3) 0.3667(3) 0.0201(6) Uani 1 1 d . . . . .
C17 C 0.7175(3) 0.4146(2) 0.4258(3) 0.0183(6) Uani 1 1 d . . . . .
H17 H 0.757569 0.355089 0.412978 0.022 Uiso 1 1 calc R U . . .
C18 C 0.6427(3) 0.4197(2) 0.5047(3) 0.0158(6) Uani 1 1 d . . . . .
C19 C 0.5262(3) 0.3724(2) 0.6315(3) 0.0157(6) Uani 1 1 d . . . . .
C20 C 0.7252(4) 0.5884(2) 0.8016(3) 0.0215(7) Uani 1 1 d . . . . .
H20A H 0.698445 0.643858 0.736605 0.026 Uiso 1 1 calc R U . . .
H20B H 0.812733 0.555472 0.805075 0.026 Uiso 1 1 calc R U . . .
C21 C 0.7488(3) 0.6214(2) 0.9427(3) 0.0230(7) Uani 1 1 d . . . . .
H21A H 0.804354 0.683429 0.969198 0.028 Uiso 1 1 calc R U . . .
H21B H 0.801395 0.571062 1.012602 0.028 Uiso 1 1 calc R U . . .
C22 C 0.5935(4) 0.6354(3) 0.9252(4) 0.0270(7) Uani 1 1 d . . . . .
H22A H 0.559085 0.702909 0.895421 0.032 Uiso 1 1 calc R U . . .
H22B H 0.588410 0.621882 1.011865 0.032 Uiso 1 1 calc R U . . .
C23 C 0.5025(3) 0.5612(2) 0.8145(3) 0.0173(6) Uani 1 1 d . . . . .
H23 H 0.467195 0.508386 0.855521 0.021 Uiso 1 1 calc R U . . .
C24 C 0.3740(3) 0.6016(2) 0.6846(3) 0.0156(6) Uani 1 1 d . . . . .
H24 H 0.405198 0.664412 0.658890 0.019 Uiso 1 1 calc R U . . .
C25 C 0.2359(3) 0.6196(2) 0.6964(3) 0.0171(6) Uani 1 1 d . . . . .
C26 C 0.1041(3) 0.5676(2) 0.6381(3) 0.0130(5) Uani 1 1 d . . . . .
H26 H 0.086739 0.512177 0.580404 0.016 Uiso 1 1 calc R U . . .
C27 C 0.0004(4) 0.6077(3) 0.6759(3) 0.0278(8) Uani 1 1 d . . . . .
H27 H -0.094369 0.580962 0.646667 0.033 Uiso 1 1 calc R U . . .
C28 C 0.0475(4) 0.6871(3) 0.7568(3) 0.0290(8) Uani 1 1 d . . . . .
H28 H -0.009669 0.722951 0.789552 0.035 Uiso 1 1 calc R U . . .

loop_
_atom_site_aniso_label
_atom_site_aniso_U_11
_atom_site_aniso_U_22
_atom_site_aniso_U_33
_atom_site_aniso_U_23
_atom_site_aniso_U_13
_atom_site_aniso_U_12
Cl1 0.0211(4) 0.0272(4) 0.0280(4) -0.0012(3) 0.0130(3) 0.0021(3)
Cl2 0.0288(4) 0.0370(5) 0.0156(3) -0.0080(3) 0.0058(3) 0.0058(4)
Cl3 0.0194(4) 0.0325(4) 0.0185(4) -0.0016(3) 0.0037(3) -0.0076(3)
Cl4 0.0303(5) 0.0462(6) 0.0278(4) -0.0011(4) 0.0215(4) -0.0044(4)
S1 0.0319(5) 0.0235(4) 0.0317(5) -0.0058(4) 0.0197(4) 0.0009(4)
O1 0.0202(11) 0.0147(10) 0.0194(11) 0.0009(8) 0.0084(9) 0.0008(9)
O2 0.0260(12) 0.0152(11) 0.0241(11) 0.0009(9) 0.0151(10) -0.0022(9)
N1 0.0206(13) 0.0127(12) 0.0149(11) 0.0007(10) 0.0068(10) -0.0005(11)
N2 0.0342(16) 0.0136(13) 0.0182(13) -0.0001(10) 0.0117(12) -0.0021(12)
N3 0.0297(15) 0.0135(13) 0.0150(12) -0.0003(9) 0.0097(11) -0.0015(11)
N4 0.0188(13) 0.0113(13) 0.0223(13) 0.0006(10) 0.0122(11) 0.0029(10)
N5 0.0131(12) 0.0165(12) 0.0167(12) -0.0040(10) 0.0069(10) -0.0015(10)
C1 0.0198(15) 0.0122(13) 0.0210(15) 0.0016(11) 0.0100(12) 0.0026(12)
C2 0.0177(15) 0.0206(15) 0.0163(15) -0.0023(12) 0.0029(12) 0.0002(13)
C3 0.0221(16) 0.0181(15) 0.0117(13) -0.0029(11) 0.0035(12) 0.0047(13)
C4 0.0210(15) 0.0224(16) 0.0167(14) 0.0004(12) 0.0077(12) 0.0018(13)
C5 0.0187(15) 0.0166(15) 0.0166(14) 0.0024(11) 0.0037(12) -0.0017(12)
C6 0.0243(16) 0.0138(14) 0.0137(14) 0.0011(10) 0.0076(12) 0.0017(11)
C7 0.0195(15) 0.0133(14) 0.0174(13) -0.0006(11) 0.0085(12) -0.0012(12)
C8 0.052(2) 0.0160(16) 0.0214(17) 0.0032(13) 0.0147(17) 0.0006(16)
C9 0.0150(14) 0.0137(14) 0.0175(13) 0.0011(11) 0.0076(11) -0.0002(11)
C10 0.0104(13) 0.0157(14) 0.0190(14) -0.0011(11) 0.0082(12) -0.0012(11)
C11 0.0127(13) 0.0135(13) 0.0168(13) -0.0013(11) 0.0079(11) -0.0006(11)
C12 0.0131(14) 0.0136(13) 0.0144(13) 0.0008(11) 0.0067(11) 0.0007(11)
C13 0.0134(13) 0.0156(14) 0.0164(13) -0.0009(11) 0.0073(11) -0.0005(11)
C14 0.0148(14) 0.0181(15) 0.0207(15) 0.0028(12) 0.0069(12) 0.0002(12)
C15 0.0156(15) 0.0261(17) 0.0187(15) 0.0051(13) 0.0069(13) -0.0032(13)
C16 0.0137(14) 0.0327(18) 0.0144(13) -0.0017(13) 0.0067(11) -0.0032(13)
C17 0.0148(14) 0.0219(15) 0.0184(14) -0.0020(12) 0.0076(12) 0.0020(13)
C18 0.0144(13) 0.0161(14) 0.0170(14) -0.0001(11) 0.0071(11) 0.0001(12)
C19 0.0151(14) 0.0153(14) 0.0143(13) -0.0006(11) 0.0044(11) -0.0007(12)
C20 0.0210(16) 0.0216(16) 0.0216(15) -0.0016(13) 0.0092(13) -0.0064(13)
C21 0.0216(17) 0.0206(17) 0.0218(16) -0.0039(13) 0.0054(13) -0.0027(13)
C22 0.0237(17) 0.0286(18) 0.0230(17) -0.0108(14) 0.0054(14) 0.0023(15)
C23 0.0177(15) 0.0174(15) 0.0164(14) -0.0012(12) 0.0073(12) 0.0016(12)
C24 0.0169(14) 0.0140(14) 0.0176(14) -0.0007(11) 0.0093(12) 0.0003(11)
C25 0.0186(15) 0.0185(15) 0.0148(14) 0.0012(11) 0.0082(12) 0.0048(12)
C26 0.0123(13) 0.0160(14) 0.0123(13) -0.0023(11) 0.0069(11) 0.0006(11)
C27 0.0168(16) 0.046(2) 0.0208(16) 0.0031(16) 0.0090(13) 0.0023(15)
C28 0.0286(19) 0.041(2) 0.0229(17) 0.0068(15) 0.0163(15) 0.0161(16)

loop_
_atom_type_symbol
_atom_type_description
_atom_type_scat_dispersion_real
_atom_type_scat_dispersion_imag
_atom_type_scat_source
C C 0.0033 0.0016 'International Tables Vol C Tables 4.2.6.8 and 6.1.1.4'
H H 0.0000 0.0000 'International Tables Vol C Tables 4.2.6.8 and 6.1.1.4'
N N 0.0061 0.0033 'International Tables Vol C Tables 4.2.6.8 and 6.1.1.4'
O O 0.0106 0.0060 'International Tables Vol C Tables 4.2.6.8 and 6.1.1.4'
Cl Cl 0.1484 0.1585 'International Tables Vol C Tables 4.2.6.8 and 6.1.1.4'
S S 0.1246 0.1234 'International Tables Vol C Tables 4.2.6.8 and 6.1.1.4'

loop_
_geom_angle_atom_site_label_1
_geom_angle_atom_site_label_2
_geom_angle_atom_site_label_3
_geom_angle
_geom_angle_site_symmetry_1
_geom_angle_site_symmetry_3
C28 S1 C25 92.78(17) . .
C7 N1 N2 111.9(2) . .
C7 N1 C6 129.2(3) . .
N2 N1 C6 118.8(2) . .
N3 N2 N1 106.3(2) . .
N2 N3 C9 109.3(2) . .
C19 N4 C18 112.0(3) . .
C19 N4 H4 121(2) . .
C18 N4 H4 127(2) . .
C20 N5 C23 107.9(2) . .
C20 N5 C12 120.6(2) . .
C23 N5 C12 109.0(2) . .
C2 C1 C6 121.0(3) . .
C2 C1 Cl1 119.0(2) . .
C6 C1 Cl1 119.9(2) . .
C1 C2 C3 118.4(3) . .
C1 C2 H2 120.8 . .
C3 C2 H2 120.8 . .
C2 C3 C4 122.6(3) . .
C2 C3 Cl2 118.8(2) . .
C4 C3 Cl2 118.6(2) . .
C5 C4 C3 117.4(3) . .
C5 C4 H4A 121.3 . .
C3 C4 H4A 121.3 . .
C4 C5 C6 121.7(3) . .
C4 C5 Cl3 119.6(2) . .
C6 C5 Cl3 118.7(2) . .
C1 C6 C5 118.8(3) . .
C1 C6 N1 120.8(3) . .
C5 C6 N1 120.4(3) . .
N1 C7 C9 103.3(3) . .
N1 C7 C8 124.0(3) . .
C9 C7 C8 132.7(3) . .
C7 C8 H8A 109.5 . .
C7 C8 H8B 109.5 . .
H8A C8 H8B 109.5 . .
C7 C8 H8C 109.5 . .
H8A C8 H8C 109.5 . .
H8B C8 H8C 109.5 . .
N3 C9 C7 109.3(3) . .
N3 C9 C10 122.1(3) . .
C7 C9 C10 128.4(3) . .
O1 C10 C9 120.4(3) . .
O1 C10 C11 122.6(3) . .
C9 C10 C11 117.0(2) . .
C10 C11 C24 113.6(2) . .
C10 C11 C12 112.6(2) . .
C24 C11 C12 104.5(2) . .
C10 C11 H11 108.7 . .
C24 C11 H11 108.7 . .
C12 C11 H11 108.7 . .
N5 C12 C13 115.0(2) . .
N5 C12 C19 104.4(2) . .
C13 C12 C19 101.9(2) . .
N5 C12 C11 105.4(2) . .
C13 C12 C11 118.1(2) . .
C19 C12 C11 111.3(2) . .
C14 C13 C18 119.5(3) . .
C14 C13 C12 132.2(3) . .
C18 C13 C12 108.2(2) . .
C13 C14 C15 119.7(3) . .
C13 C14 H14 120.2 . .
C15 C14 H14 120.2 . .
C16 C15 C14 118.7(3) . .
C16 C15 H15 120.6 . .
C14 C15 H15 120.6 . .
C15 C16 C17 123.6(3) . .
C15 C16 Cl4 118.7(2) . .
C17 C16 Cl4 117.7(2) . .
C18 C17 C16 115.8(3) . .
C18 C17 H17 122.1 . .
C16 C17 H17 122.1 . .
C17 C18 N4 127.2(3) . .
C17 C18 C13 122.6(3) . .
N4 C18 C13 110.2(2) . .
O2 C19 N4 126.4(3) . .
O2 C19 C12 126.5(3) . .
N4 C19 C12 106.9(2) . .
N5 C20 C21 101.1(2) . .
N5 C20 H20A 111.5 . .
C21 C20 H20A 111.5 . .
N5 C20 H20B 111.5 . .
C21 C20 H20B 111.5 . .
H20A C20 H20B 109.4 . .
C20 C21 C22 103.1(3) . .
C20 C21 H21A 111.1 . .
C22 C21 H21A 111.1 . .
C20 C21 H21B 111.1 . .
C22 C21 H21B 111.1 . .
H21A C21 H21B 109.1 . .
C21 C22 C23 104.4(2) . .
C21 C22 H22A 110.9 . .
C23 C22 H22A 110.9 . .
C21 C22 H22B 110.9 . .
C23 C22 H22B 110.9 . .
H22A C22 H22B 108.9 . .
N5 C23 C22 105.2(2) . .
N5 C23 C24 104.6(2) . .
C22 C23 C24 117.1(3) . .
N5 C23 H23 109.9 . .
C22 C23 H23 109.9 . .
C24 C23 H23 109.9 . .
C25 C24 C11 113.5(2) . .
C25 C24 C23 115.5(2) . .
C11 C24 C23 102.1(2) . .
C25 C24 H24 108.5 . .
C11 C24 H24 108.5 . .
C23 C24 H24 108.5 . .
C26 C25 C24 129.2(3) . .
C26 C25 S1 110.0(2) . .
C24 C25 S1 120.7(2) . .
C25 C26 C27 111.6(3) . .
C25 C26 H26 124.2 . .
C27 C26 H26 124.2 . .
C28 C27 C26 114.1(3) . .
C28 C27 H27 122.9 . .
C26 C27 H27 122.9 . .
C27 C28 S1 111.4(3) . .
C27 C28 H28 124.3 . .
S1 C28 H28 124.3 . .

loop_
_geom_bond_atom_site_label_1
_geom_bond_atom_site_label_2
_geom_bond_distance
_geom_bond_site_symmetry_2
_geom_bond_publ_flag
Cl1 C1 1.731(3) . yes
Cl2 C3 1.734(3) . yes
Cl3 C5 1.731(3) . yes
Cl4 C16 1.747(3) . yes
S1 C28 1.709(4) . yes
S1 C25 1.721(3) . yes
O1 C10 1.225(4) . yes
O2 C19 1.211(4) . yes
N1 C7 1.345(4) . yes
N1 N2 1.383(3) . yes
N1 C6 1.424(4) . yes
N2 N3 1.300(3) . yes
N3 C9 1.372(4) . yes
N4 C19 1.370(4) . yes
N4 C18 1.396(4) . yes
N4 H4 0.79(4) . ?
N5 C20 1.469(4) . yes
N5 C23 1.477(4) . yes
N5 C12 1.482(4) . yes
C1 C2 1.384(4) . ?
C1 C6 1.392(4) . ?
C2 C3 1.384(4) . ?
C2 H2 0.9500 . ?
C3 C4 1.393(4) . ?
C4 C5 1.385(4) . ?
C4 H4A 0.9500 . ?
C5 C6 1.395(4) . ?
C7 C9 1.385(4) . ?
C7 C8 1.478(4) . ?
C8 H8A 0.9800 . ?
C8 H8B 0.9800 . ?
C8 H8C 0.9800 . ?
C9 C10 1.464(4) . ?
C10 C11 1.512(4) . ?
C11 C24 1.533(4) . ?
C11 C12 1.576(4) . ?
C11 H11 1.0000 . ?
C12 C13 1.516(4) . ?
C12 C19 1.564(4) . ?
C13 C14 1.386(4) . ?
C13 C18 1.399(4) . ?
C14 C15 1.398(4) . ?
C14 H14 0.9500 . ?
C15 C16 1.387(5) . ?
C15 H15 0.9500 . ?
C16 C17 1.393(5) . ?
C17 C18 1.389(4) . ?
C17 H17 0.9500 . ?
C20 C21 1.519(4) . ?
C20 H20A 0.9900 . ?
C20 H20B 0.9900 . ?
C21 C22 1.529(5) . ?
C21 H21A 0.9900 . ?
C21 H21B 0.9900 . ?
C22 C23 1.534(4) . ?
C22 H22A 0.9900 . ?
C22 H22B 0.9900 . ?
C23 C24 1.543(4) . ?
C23 H23 1.0000 . ?
C24 C25 1.500(4) . ?
C24 H24 1.0000 . ?
C25 C26 1.403(4) . ?
C26 C27 1.414(4) . ?
C26 H26 0.9500 . ?
C27 C28 1.346(5) . ?
C27 H27 0.9500 . ?
C28 H28 0.9500 . ?

loop_
_geom_hbond_atom_site_label_D
_geom_hbond_atom_site_label_H
_geom_hbond_atom_site_label_A
_geom_hbond_distance_DH
_geom_hbond_distance_HA
_geom_hbond_distance_DA
_geom_hbond_angle_DHA
_geom_hbond_site_symmetry_A
_geom_hbond_publ_flag
N4 H4 O1 0.79(4) 2.13(4) 2.901(3) 167(3) 2_646 yes
C4 H4A O2 0.95 2.38 3.308(4) 166.0 1_554 yes
C21 H21B Cl4 0.99 2.87 3.681(3) 140.2 1_556 no
C23 H23 Cl3 1.00 2.81 3.730(3) 152.9 1_556 yes

loop_
_geom_torsion_atom_site_label_1
_geom_torsion_atom_site_label_2
_geom_torsion_atom_site_label_3
_geom_torsion_atom_site_label_4
_geom_torsion
_geom_torsion_site_symmetry_1
_geom_torsion_site_symmetry_2
_geom_torsion_site_symmetry_3
_geom_torsion_site_symmetry_4
C7 N1 N2 N3 0.2(3) . . . .
C6 N1 N2 N3 176.2(3) . . . .
N1 N2 N3 C9 0.1(3) . . . .
C6 C1 C2 C3 -0.7(5) . . . .
Cl1 C1 C2 C3 179.4(2) . . . .
C1 C2 C3 C4 0.9(5) . . . .
C1 C2 C3 Cl2 -178.1(2) . . . .
C2 C3 C4 C5 -0.7(5) . . . .
Cl2 C3 C4 C5 178.3(2) . . . .
C3 C4 C5 C6 0.2(5) . . . .
C3 C4 C5 Cl3 179.5(2) . . . .
C2 C1 C6 C5 0.2(4) . . . .
Cl1 C1 C6 C5 -179.9(2) . . . .
C2 C1 C6 N1 -177.8(3) . . . .
Cl1 C1 C6 N1 2.2(4) . . . .
C4 C5 C6 C1 0.1(5) . . . .
Cl3 C5 C6 C1 -179.3(2) . . . .
C4 C5 C6 N1 178.0(3) . . . .
Cl3 C5 C6 N1 -1.4(4) . . . .
C7 N1 C6 C1 -99.2(4) . . . .
N2 N1 C6 C1 85.5(4) . . . .
C7 N1 C6 C5 82.9(4) . . . .
N2 N1 C6 C5 -92.4(4) . . . .
N2 N1 C7 C9 -0.4(3) . . . .
C6 N1 C7 C9 -175.9(3) . . . .
N2 N1 C7 C8 178.4(3) . . . .
C6 N1 C7 C8 2.9(5) . . . .
N2 N3 C9 C7 -0.4(4) . . . .
N2 N3 C9 C10 -176.2(3) . . . .
N1 C7 C9 N3 0.5(3) . . . .
C8 C7 C9 N3 -178.2(3) . . . .
N1 C7 C9 C10 176.0(3) . . . .
C8 C7 C9 C10 -2.8(6) . . . .
N3 C9 C10 O1 -174.2(3) . . . .
C7 C9 C10 O1 10.9(5) . . . .
N3 C9 C10 C11 8.1(4) . . . .
C7 C9 C10 C11 -166.9(3) . . . .
O1 C10 C11 C24 10.6(4) . . . .
C9 C10 C11 C24 -171.7(2) . . . .
O1 C10 C11 C12 -108.0(3) . . . .
C9 C10 C11 C12 69.7(3) . . . .
C20 N5 C12 C13 14.4(4) . . . .
C23 N5 C12 C13 139.9(2) . . . .
C20 N5 C12 C19 125.2(3) . . . .
C23 N5 C12 C19 -109.3(3) . . . .
C20 N5 C12 C11 -117.5(3) . . . .
C23 N5 C12 C11 8.0(3) . . . .
C10 C11 C12 N5 139.9(2) . . . .
C24 C11 C12 N5 16.2(3) . . . .
C10 C11 C12 C13 9.8(4) . . . .
C24 C11 C12 C13 -113.9(3) . . . .
C10 C11 C12 C19 -107.5(3) . . . .
C24 C11 C12 C19 128.7(2) . . . .
N5 C12 C13 C14 -75.9(4) . . . .
C19 C12 C13 C14 171.9(3) . . . .
C11 C12 C13 C14 49.6(4) . . . .
N5 C12 C13 C18 105.5(3) . . . .
C19 C12 C13 C18 -6.7(3) . . . .
C11 C12 C13 C18 -129.0(3) . . . .
C18 C13 C14 C15 -1.2(4) . . . .
C12 C13 C14 C15 -179.7(3) . . . .
C13 C14 C15 C16 -1.6(5) . . . .
C14 C15 C16 C17 2.5(5) . . . .
C14 C15 C16 Cl4 -177.2(2) . . . .
C15 C16 C17 C18 -0.6(5) . . . .
Cl4 C16 C17 C18 179.1(2) . . . .
C16 C17 C18 N4 177.1(3) . . . .
C16 C17 C18 C13 -2.3(4) . . . .
C19 N4 C18 C17 -175.9(3) . . . .
C19 N4 C18 C13 3.5(4) . . . .
C14 C13 C18 C17 3.3(5) . . . .
C12 C13 C18 C17 -177.9(3) . . . .
C14 C13 C18 N4 -176.2(3) . . . .
C12 C13 C18 N4 2.6(3) . . . .
C18 N4 C19 O2 175.9(3) . . . .
C18 N4 C19 C12 -7.8(3) . . . .
N5 C12 C19 O2 64.9(4) . . . .
C13 C12 C19 O2 -175.1(3) . . . .
C11 C12 C19 O2 -48.3(4) . . . .
N5 C12 C19 N4 -111.3(2) . . . .
C13 C12 C19 N4 8.7(3) . . . .
C11 C12 C19 N4 135.5(2) . . . .
C23 N5 C20 C21 39.1(3) . . . .
C12 N5 C20 C21 165.1(2) . . . .
N5 C20 C21 C22 -41.9(3) . . . .
C20 C21 C22 C23 29.9(3) . . . .
C20 N5 C23 C22 -20.5(3) . . . .
C12 N5 C23 C22 -153.1(2) . . . .
C20 N5 C23 C24 103.5(3) . . . .
C12 N5 C23 C24 -29.1(3) . . . .
C21 C22 C23 N5 -6.6(3) . . . .
C21 C22 C23 C24 -122.2(3) . . . .
C10 C11 C24 C25 79.2(3) . . . .
C12 C11 C24 C25 -157.7(2) . . . .
C10 C11 C24 C23 -155.8(2) . . . .
C12 C11 C24 C23 -32.8(3) . . . .
N5 C23 C24 C25 161.7(3) . . . .
C22 C23 C24 C25 -82.3(3) . . . .
N5 C23 C24 C11 38.1(3) . . . .
C22 C23 C24 C11 154.1(3) . . . .
C11 C24 C25 C26 9.4(4) . . . .
C23 C24 C25 C26 -108.0(3) . . . .
C11 C24 C25 S1 -171.0(2) . . . .
C23 C24 C25 S1 71.6(3) . . . .
C28 S1 C25 C26 -0.1(2) . . . .
C28 S1 C25 C24 -179.8(3) . . . .
C24 C25 C26 C27 179.3(3) . . . .
S1 C25 C26 C27 -0.4(3) . . . .
C25 C26 C27 C28 1.0(4) . . . .
C26 C27 C28 S1 -1.1(4) . . . .
C25 S1 C28 C27 0.7(3) . . . .
